data_2023395
loop_
_publ_author_name
'Nuss, J\"urgen'
'M\"uhle, Claus'
'Hayama, Kyouhei'
'Abdolazimi, Vahideh'
'Takagi, Hidenori'

_publ_section_title
;
 Tilting structures ininverseperovskites,M3TtO (M= Ca, Sr, Ba, Eu;Tt= Si,
 Ge, Sn, Pb)
;
_journal_coeditor_code DK5032
_journal_date_accepted 2015-03-26
_journal_date_recd_electronic 2014-12-19
_journal_issue 3
_journal_name_full 'Acta Crystallographica Section B Structural Science, Crystal Engineering and Materials'
_journal_page_first 300
_journal_page_last 312
_journal_paper_category FA
_journal_paper_doi 10.1107/S2052520615006150
_journal_volume 71
_journal_year 2015
_chemical_formula_moiety 'Ba3 Pb O'
_chemical_formula_sum 'Ba3 O Pb'
_chemical_formula_weight 635.2
_space_group_IT_number 74
_space_group_name_Hall '-I 2c 2c'
_space_group_name_H-M_alt 'I b m m'
_symmetry_cell_setting orthorhombic
_symmetry_space_group_name_Hall '-I 2c 2c'
_symmetry_space_group_name_H-M 'I b m m'
_cell_angle_alpha 90
_cell_angle_beta 90
_cell_angle_gamma 90
_cell_formula_units_Z 4
_cell_length_a 7.693(2)
_cell_length_b 7.693(2)
_cell_length_c 10.880(3)
_cell_measurement_reflns_used 1917
_cell_measurement_temperature 100
_cell_measurement_theta_max 36.78
_cell_measurement_theta_min 3.75
_cell_volume 643.9(3)
_computing_cell_refinement 'Bruker Suite (Bruker AXS, 2013)'
_computing_data_collection 'Bruker Suite (Bruker AXS, 2013)'
_computing_data_reduction 'Bruker Suite (Bruker AXS, 2013)'
_computing_structure_refinement 'JANA2006 (Petricek, 2006)'
_diffrn_ambient_temperature 100
_diffrn_measured_fraction_theta_full 0.99
_diffrn_measured_fraction_theta_max 0.99
_diffrn_measurement_device 'three-cycle diffractometer'
_diffrn_measurement_device_type 'SMART APEX II, Bruker AXS'
_diffrn_measurement_method \wscan
_diffrn_radiation_monochromator graphite
_diffrn_radiation_type 'Mo K\a'
_diffrn_radiation_wavelength 0.71073
_diffrn_reflns_av_R_equivalents 0.0354
_diffrn_reflns_limit_h_max 13
_diffrn_reflns_limit_h_min -13
_diffrn_reflns_limit_k_max 12
_diffrn_reflns_limit_k_min -12
_diffrn_reflns_limit_l_max 18
_diffrn_reflns_limit_l_min -18
_diffrn_reflns_number 6195
_diffrn_reflns_theta_full 37.03
_diffrn_reflns_theta_max 37.03
_diffrn_reflns_theta_min 3.24
_exptl_absorpt_coefficient_mu 44.033
_exptl_absorpt_correction_T_max 0.275
_exptl_absorpt_correction_T_min 0.132
_exptl_absorpt_correction_type multi-scan
_exptl_absorpt_process_details
;
Sheldrick, G. M. (2012) SADABS - Bruker AXS area detector scaling and
absorption, version 2012/1, University of G\"ottingen. Germany.
;
_exptl_crystal_colour grey
_exptl_crystal_density_diffrn 6.5525
_exptl_crystal_description block
_exptl_crystal_F_000 1032
_exptl_crystal_size_max 0.050
_exptl_crystal_size_mid 0.030
_exptl_crystal_size_min 0.020
_refine_diff_density_max 1.37
_refine_diff_density_min -2.23
_refine_ls_extinction_coef 86E1(3)
_refine_ls_extinction_method 'B-C type 2 (Becker & Coppens, 1974)'
_refine_ls_goodness_of_fit_ref 1.17
_refine_ls_number_constraints 0
_refine_ls_number_parameters 24
_refine_ls_number_reflns 3139
_refine_ls_number_restraints 0
_refine_ls_R_factor_all 0.0340
_refine_ls_R_factor_gt 0.0320
_refine_ls_shift/su_max 0.0084
_refine_ls_shift/su_mean 0.0014
_refine_ls_structure_factor_coef F
_refine_ls_weighting_details w=1/(\s^2^(F)+0.0001F^2^)
_refine_ls_weighting_scheme sigma
_refine_ls_wR_factor_gt 0.0348
_refine_ls_wR_factor_ref 0.0350
_reflns_number_gt 3005
_reflns_number_total 3139
_reflns_threshold_expression I>2\s(I)
_cod_data_source_file dk5032sup1.cif
_cod_data_source_block Ba3PbO_100K
_cod_original_sg_symbol_Hall '-I -2xc;-2y;-2zc'
_cod_original_formula_sum 'Ba3 O1 Pb1'
_cod_database_code 2023395

loop_
_space_group_symop_id
_space_group_symop_operation_xyz
1 x,y,z
2 -x,-y,z+1/2
3 -x,y,-z
4 x,-y,-z+1/2
5 -x,-y,-z
6 x,y,-z+1/2
7 x,-y,z
8 -x,y,z+1/2
9 x+1/2,y+1/2,z+1/2
10 -x+1/2,-y+1/2,z
11 -x+1/2,y+1/2,-z+1/2
12 x+1/2,-y+1/2,-z
13 -x+1/2,-y+1/2,-z+1/2
14 x+1/2,y+1/2,-z
15 x+1/2,-y+1/2,z+1/2
16 -x+1/2,y+1/2,z

loop_
_atom_site_type_symbol
_atom_site_label
_atom_site_fract_x
_atom_site_fract_y
_atom_site_fract_z
_atom_site_U_iso_or_equiv
_atom_site_adp_type
_atom_site_calc_flag
_atom_site_refinement_flags
_atom_site_occupancy
_atom_site_disorder_assembly
_atom_site_disorder_group
Ba Ba1 -0.01880(12) 0 0.25 0.0101(2) Uani d . 1 . .
Ba Ba2 0.25 0.25 0.00941(7) 0.0118(3) Uani d . 1 . .
Pb Pb 0.49967(11) 0 0.25 0.00608(17) Uani d . 1 . .
O O 0 0 0 0.008(4) Uani d . 1 . .

loop_
_atom_site_aniso_label
_atom_site_aniso_U_11
_atom_site_aniso_U_22
_atom_site_aniso_U_33
_atom_site_aniso_U_12
_atom_site_aniso_U_13
_atom_site_aniso_U_23
_atom_site_aniso_type_symbol
Ba1 0.0079(3) 0.0151(5) 0.0072(4) 0 0 0 Ba
Ba2 0.0114(5) 0.0115(5) 0.0126(3) -0.00595(15) 0 0 Ba
Pb 0.0045(3) 0.0059(3) 0.0078(3) 0 0 0 Pb
O 0.004(6) 0.011(7) 0.010(6) 0 0.001(4) 0 O

loop_
_atom_type_symbol
_atom_type_scat_dispersion_real
_atom_type_scat_dispersion_imag
_atom_type_scat_source
Ba -0.3244 2.2819 'International Tables Vol C tables 4.2.6.8 and 6.1.1.1'
O 0.0106 0.0060 'International Tables Vol C tables 4.2.6.8 and 6.1.1.1'
Pb -3.3944 10.1111 'International Tables Vol C tables 4.2.6.8 and 6.1.1.1'

loop_
_geom_angle_atom_site_label_1
_geom_angle_atom_site_label_2
_geom_angle_atom_site_label_3
_geom_angle_site_symmetry_1
_geom_angle_site_symmetry_2
_geom_angle_site_symmetry_3
_geom_angle
Ba2 Ba1 Ba2 . . 9_445 174.73(2)
Ba2 Ba1 Ba2 . . 3_555 60.022(17)
Ba2 Ba1 Ba2 . . 11_545 115.04(3)
Ba2 Ba1 Ba2 . . 5_555 89.96(2)
Ba2 Ba1 Ba2 . . 13_555 85.66(3)
Ba2 Ba1 Ba2 . . 7_555 59.929(19)
Ba2 Ba1 Ba2 . . 15_455 119.792(18)
Ba2 Ba1 Pb . . 1_455 122.481(15)
Ba2 Ba1 Pb . . . 57.519(15)
Ba2 Ba1 Pb . . 10_545 118.592(18)
Ba2 Ba1 Pb . . 10_555 58.693(13)
Ba2 Ba1 O . . . 44.979(14)
Ba2 Ba1 O . . 2_555 130.57(3)
Ba2 Ba1 Ba2 9_445 . 3_555 124.98(3)
Ba2 Ba1 Ba2 9_445 . 11_545 60.022(17)
Ba2 Ba1 Ba2 9_445 . 5_555 94.27(3)
Ba2 Ba1 Ba2 9_445 . 13_555 89.96(2)
Ba2 Ba1 Ba2 9_445 . 7_555 119.792(18)
Ba2 Ba1 Ba2 9_445 . 15_455 59.928(19)
Ba2 Ba1 Pb 9_445 . 1_455 62.491(15)
Ba2 Ba1 Pb 9_445 . . 117.509(15)
Ba2 Ba1 Pb 9_445 . 10_545 61.221(12)
Ba2 Ba1 Pb 9_445 . 10_555 121.114(16)
Ba2 Ba1 O 9_445 . . 139.15(2)
Ba2 Ba1 O 9_445 . 2_555 44.978(14)
Ba2 Ba1 Ba2 3_555 . 11_545 174.73(2)
Ba2 Ba1 Ba2 3_555 . 5_555 59.928(19)
Ba2 Ba1 Ba2 3_555 . 13_555 119.792(18)
Ba2 Ba1 Ba2 3_555 . 7_555 89.96(2)
Ba2 Ba1 Ba2 3_555 . 15_455 94.27(3)
Ba2 Ba1 Pb 3_555 . 1_455 62.491(15)
Ba2 Ba1 Pb 3_555 . . 117.509(15)
Ba2 Ba1 Pb 3_555 . 10_545 121.114(16)
Ba2 Ba1 Pb 3_555 . 10_555 61.221(12)
Ba2 Ba1 O 3_555 . . 44.978(14)
Ba2 Ba1 O 3_555 . 2_555 139.15(2)
Ba2 Ba1 Ba2 11_545 . 5_555 119.792(18)
Ba2 Ba1 Ba2 11_545 . 13_555 59.929(19)
Ba2 Ba1 Ba2 11_545 . 7_555 85.66(3)
Ba2 Ba1 Ba2 11_545 . 15_455 89.96(2)
Ba2 Ba1 Pb 11_545 . 1_455 122.481(15)
Ba2 Ba1 Pb 11_545 . . 57.519(15)
Ba2 Ba1 Pb 11_545 . 10_545 58.693(13)
Ba2 Ba1 Pb 11_545 . 10_555 118.592(18)
Ba2 Ba1 O 11_545 . . 130.57(3)
Ba2 Ba1 O 11_545 . 2_555 44.979(14)
Ba2 Ba1 Ba2 5_555 . 13_555 174.73(2)
Ba2 Ba1 Ba2 5_555 . 7_555 60.022(17)
Ba2 Ba1 Ba2 5_555 . 15_455 124.98(3)
Ba2 Ba1 Pb 5_555 . 1_455 62.491(15)
Ba2 Ba1 Pb 5_555 . . 117.509(15)
Ba2 Ba1 Pb 5_555 . 10_545 61.221(12)
Ba2 Ba1 Pb 5_555 . 10_555 121.114(16)
Ba2 Ba1 O 5_555 . . 44.978(14)
Ba2 Ba1 O 5_555 . 2_555 139.15(2)
Ba2 Ba1 Ba2 13_555 . 7_555 115.04(3)
Ba2 Ba1 Ba2 13_555 . 15_455 60.022(17)
Ba2 Ba1 Pb 13_555 . 1_455 122.481(15)
Ba2 Ba1 Pb 13_555 . . 57.519(15)
Ba2 Ba1 Pb 13_555 . 10_545 118.592(18)
Ba2 Ba1 Pb 13_555 . 10_555 58.693(13)
Ba2 Ba1 O 13_555 . . 130.57(3)
Ba2 Ba1 O 13_555 . 2_555 44.979(14)
Ba2 Ba1 Ba2 7_555 . 15_455 174.73(2)
Ba2 Ba1 Pb 7_555 . 1_455 122.481(15)
Ba2 Ba1 Pb 7_555 . . 57.519(15)
Ba2 Ba1 Pb 7_555 . 10_545 58.693(13)
Ba2 Ba1 Pb 7_555 . 10_555 118.592(18)
Ba2 Ba1 O 7_555 . . 44.979(14)
Ba2 Ba1 O 7_555 . 2_555 130.57(3)
Ba2 Ba1 Pb 15_455 . 1_455 62.491(15)
Ba2 Ba1 Pb 15_455 . . 117.509(15)
Ba2 Ba1 Pb 15_455 . 10_545 121.114(16)
Ba2 Ba1 Pb 15_455 . 10_555 61.221(12)
Ba2 Ba1 O 15_455 . . 139.15(2)
Ba2 Ba1 O 15_455 . 2_555 44.978(14)
Pb Ba1 Pb 1_455 . . 180.0(5)
Pb Ba1 Pb 1_455 . 10_545 92.191(19)
Pb Ba1 Pb 1_455 . 10_555 92.191(19)
Pb Ba1 O 1_455 . . 93.04(2)
Pb Ba1 O 1_455 . 2_555 93.04(2)
Pb Ba1 Pb . . 10_545 87.809(19)
Pb Ba1 Pb . . 10_555 87.809(19)
Pb Ba1 O . . . 86.96(2)
Pb Ba1 O . . 2_555 86.96(2)
Pb Ba1 Pb 10_545 . 10_555 175.62(3)
Pb Ba1 O 10_545 . . 89.8837(17)
Pb Ba1 O 10_545 . 2_555 89.8837(17)
Pb Ba1 O 10_555 . . 89.8837(17)
Pb Ba1 O 10_555 . 2_555 89.8837(17)
O Ba1 O . . 2_555 173.91(4)
Ba1 Ba2 Ba1 . . 9_554 174.73(2)
Ba1 Ba2 Ba1 . . 2_554 90.04(2)
Ba1 Ba2 Ba1 . . 10_555 94.34(3)
Ba1 Ba2 Ba2 . . 3_555 59.990(18)
Ba1 Ba2 Ba2 . . 3_655 124.92(2)
Ba1 Ba2 Ba2 . . 7_555 60.035(13)
Ba1 Ba2 Ba2 . . 7_565 119.965(18)
Ba1 Ba2 Pb . . . 63.08(3)
Ba1 Ba2 Pb . . 9_454 118.07(2)
Ba1 Ba2 Pb . . 2_654 120.538(17)
Ba1 Ba2 Pb . . 10_555 60.637(19)
Ba1 Ba2 O . . . 45.022(14)
Ba1 Ba2 O . . 10_555 139.28(3)
Ba1 Ba2 Ba1 9_554 . 2_554 85.73(3)
Ba1 Ba2 Ba1 9_554 . 10_555 90.04(2)
Ba1 Ba2 Ba2 9_554 . 3_555 114.98(2)
Ba1 Ba2 Ba2 9_554 . 3_655 59.988(17)
Ba1 Ba2 Ba2 9_554 . 7_555 119.964(19)
Ba1 Ba2 Ba2 9_554 . 7_565 60.036(14)
Ba1 Ba2 Pb 9_554 . . 121.86(2)
Ba1 Ba2 Pb 9_554 . 9_454 56.93(2)
Ba1 Ba2 Pb 9_554 . 2_654 59.372(19)
Ba1 Ba2 Pb 9_554 . 10_555 119.273(17)
Ba1 Ba2 O 9_554 . . 130.67(3)
Ba1 Ba2 O 9_554 . 10_555 45.021(14)
Ba1 Ba2 Ba1 2_554 . 10_555 174.73(2)
Ba1 Ba2 Ba2 2_554 . 3_555 59.988(17)
Ba1 Ba2 Ba2 2_554 . 3_655 114.98(2)
Ba1 Ba2 Ba2 2_554 . 7_555 60.036(14)
Ba1 Ba2 Ba2 2_554 . 7_565 119.964(19)
Ba1 Ba2 Pb 2_554 . . 119.273(17)
Ba1 Ba2 Pb 2_554 . 9_454 59.372(19)
Ba1 Ba2 Pb 2_554 . 2_654 56.93(2)
Ba1 Ba2 Pb 2_554 . 10_555 121.86(2)
Ba1 Ba2 O 2_554 . . 45.021(14)
Ba1 Ba2 O 2_554 . 10_555 130.67(3)
Ba1 Ba2 Ba2 10_555 . 3_555 124.92(2)
Ba1 Ba2 Ba2 10_555 . 3_655 59.990(18)
Ba1 Ba2 Ba2 10_555 . 7_555 119.965(18)
Ba1 Ba2 Ba2 10_555 . 7_565 60.035(13)
Ba1 Ba2 Pb 10_555 . . 60.637(19)
Ba1 Ba2 Pb 10_555 . 9_454 120.538(17)
Ba1 Ba2 Pb 10_555 . 2_654 118.07(2)
Ba1 Ba2 Pb 10_555 . 10_555 63.08(3)
Ba1 Ba2 O 10_555 . . 139.28(3)
Ba1 Ba2 O 10_555 . 10_555 45.022(14)
Ba2 Ba2 Ba2 3_555 . 3_655 173.91(3)
Ba2 Ba2 Ba2 3_555 . 7_555 90.0000(8)
Ba2 Ba2 Ba2 3_555 . 7_565 90.0000(8)
Ba2 Ba2 Pb 3_555 . . 123.03(2)
Ba2 Ba2 Pb 3_555 . 9_454 58.081(16)
Ba2 Ba2 Pb 3_555 . 2_654 116.89(2)
Ba2 Ba2 Pb 3_555 . 10_555 61.874(17)
Ba2 Ba2 O 3_555 . . 44.959(11)
Ba2 Ba2 O 3_555 . 10_555 134.717(11)
Ba2 Ba2 Ba2 3_655 . 7_555 90.0000(8)
Ba2 Ba2 Ba2 3_655 . 7_565 90.0000(8)
Ba2 Ba2 Pb 3_655 . . 61.874(17)
Ba2 Ba2 Pb 3_655 . 9_454 116.89(2)
Ba2 Ba2 Pb 3_655 . 2_654 58.081(16)
Ba2 Ba2 Pb 3_655 . 10_555 123.03(2)
Ba2 Ba2 O 3_655 . . 134.717(11)
Ba2 Ba2 O 3_655 . 10_555 44.959(11)
Ba2 Ba2 Ba2 7_555 . 7_565 180.0(5)
Ba2 Ba2 Pb 7_555 . . 59.359(13)
Ba2 Ba2 Pb 7_555 . 9_454 119.375(18)
Ba2 Ba2 Pb 7_555 . 2_654 60.625(13)
Ba2 Ba2 Pb 7_555 . 10_555 120.641(18)
Ba2 Ba2 O 7_555 . . 45.041(11)
Ba2 Ba2 O 7_555 . 10_555 134.960(11)
Ba2 Ba2 Pb 7_565 . . 120.641(18)
Ba2 Ba2 Pb 7_565 . 9_454 60.625(13)
Ba2 Ba2 Pb 7_565 . 2_654 119.375(18)
Ba2 Ba2 Pb 7_565 . 10_555 59.359(13)
Ba2 Ba2 O 7_565 . . 134.960(11)
Ba2 Ba2 O 7_565 . 10_555 45.041(11)
Pb Ba2 Pb . . 9_454 177.880(18)
Pb Ba2 Pb . . 2_654 89.96(2)
Pb Ba2 Pb . . 10_555 92.16(3)
Pb Ba2 O . . . 91.47(2)
Pb Ba2 O . . 10_555 91.52(2)
Pb Ba2 Pb 9_454 . 2_654 87.92(3)
Pb Ba2 Pb 9_454 . 10_555 89.96(2)
Pb Ba2 O 9_454 . . 88.42(2)
Pb Ba2 O 9_454 . 10_555 88.48(2)
Pb Ba2 Pb 2_654 . 10_555 177.880(18)
Pb Ba2 O 2_654 . . 88.48(2)
Pb Ba2 O 2_654 . 10_555 88.42(2)
Pb Ba2 O 10_555 . . 91.52(2)
Pb Ba2 O 10_555 . 10_555 91.47(2)
O Ba2 O . . 10_555 175.69(3)
Ba1 Pb Ba1 . . 1_655 180.0(5)
Ba1 Pb Ba1 . . 10_545 92.191(19)
Ba1 Pb Ba1 . . 10_555 92.191(19)
Ba1 Pb Ba2 . . . 59.404(15)
Ba1 Pb Ba2 . . 9_545 119.417(14)
Ba1 Pb Ba2 . . 3_655 119.417(14)
Ba1 Pb Ba2 . . 11_545 59.404(15)
Ba1 Pb Ba2 . . 5_655 119.417(14)
Ba1 Pb Ba2 . . 13_555 59.404(15)
Ba1 Pb Ba2 . . 7_555 59.404(15)
Ba1 Pb Ba2 . . 15_555 119.417(14)
Ba1 Pb Ba1 1_655 . 10_545 87.809(19)
Ba1 Pb Ba1 1_655 . 10_555 87.809(19)
Ba1 Pb Ba2 1_655 . . 120.596(15)
Ba1 Pb Ba2 1_655 . 9_545 60.583(14)
Ba1 Pb Ba2 1_655 . 3_655 60.583(14)
Ba1 Pb Ba2 1_655 . 11_545 120.596(15)
Ba1 Pb Ba2 1_655 . 5_655 60.583(14)
Ba1 Pb Ba2 1_655 . 13_555 120.596(15)
Ba1 Pb Ba2 1_655 . 7_555 120.596(15)
Ba1 Pb Ba2 1_655 . 15_555 60.583(14)
Ba1 Pb Ba1 10_545 . 10_555 175.62(3)
Ba1 Pb Ba2 10_545 . . 121.920(17)
Ba1 Pb Ba2 10_545 . 9_545 59.407(13)
Ba1 Pb Ba2 10_545 . 3_655 118.124(17)
Ba1 Pb Ba2 10_545 . 11_545 60.671(13)
Ba1 Pb Ba2 10_545 . 5_655 59.407(13)
Ba1 Pb Ba2 10_545 . 13_555 121.920(17)
Ba1 Pb Ba2 10_545 . 7_555 60.671(13)
Ba1 Pb Ba2 10_545 . 15_555 118.124(17)
Ba1 Pb Ba2 10_555 . . 60.671(13)
Ba1 Pb Ba2 10_555 . 9_545 118.124(17)
Ba1 Pb Ba2 10_555 . 3_655 59.407(13)
Ba1 Pb Ba2 10_555 . 11_545 121.920(17)
Ba1 Pb Ba2 10_555 . 5_655 118.124(17)
Ba1 Pb Ba2 10_555 . 13_555 60.671(13)
Ba1 Pb Ba2 10_555 . 7_555 121.920(17)
Ba1 Pb Ba2 10_555 . 15_555 59.407(13)
Ba2 Pb Ba2 . . 9_545 177.880(16)
Ba2 Pb Ba2 . . 3_655 60.045(18)
Ba2 Pb Ba2 . . 11_545 118.81(3)
Ba2 Pb Ba2 . . 5_655 90.04(2)
Ba2 Pb Ba2 . . 13_555 87.84(3)
Ba2 Pb Ba2 . . 7_555 61.282(19)
Ba2 Pb Ba2 . . 15_555 119.955(18)
Ba2 Pb Ba2 9_545 . 3_655 121.17(3)
Ba2 Pb Ba2 9_545 . 11_545 60.045(18)
Ba2 Pb Ba2 9_545 . 5_655 92.08(3)
Ba2 Pb Ba2 9_545 . 13_555 90.04(2)
Ba2 Pb Ba2 9_545 . 7_555 119.955(18)
Ba2 Pb Ba2 9_545 . 15_555 58.749(19)
Ba2 Pb Ba2 3_655 . 11_545 177.880(16)
Ba2 Pb Ba2 3_655 . 5_655 58.749(19)
Ba2 Pb Ba2 3_655 . 13_555 119.955(18)
Ba2 Pb Ba2 3_655 . 7_555 90.04(2)
Ba2 Pb Ba2 3_655 . 15_555 92.08(3)
Ba2 Pb Ba2 11_545 . 5_655 119.955(18)
Ba2 Pb Ba2 11_545 . 13_555 61.282(19)
Ba2 Pb Ba2 11_545 . 7_555 87.84(3)
Ba2 Pb Ba2 11_545 . 15_555 90.04(2)
Ba2 Pb Ba2 5_655 . 13_555 177.880(16)
Ba2 Pb Ba2 5_655 . 7_555 60.045(18)
Ba2 Pb Ba2 5_655 . 15_555 121.17(3)
Ba2 Pb Ba2 13_555 . 7_555 118.81(3)
Ba2 Pb Ba2 13_555 . 15_555 60.045(18)
Ba2 Pb Ba2 7_555 . 15_555 177.880(16)
Ba1 O Ba1 . . 2_554 180.0(5)
Ba1 O Ba2 . . . 90.00(2)
Ba1 O Ba2 . . 3_555 90.00(2)
Ba1 O Ba2 . . 5_555 90.00(2)
Ba1 O Ba2 . . 7_555 90.00(2)
Ba1 O Ba2 2_554 . . 90.00(2)
Ba1 O Ba2 2_554 . 3_555 90.00(2)
Ba1 O Ba2 2_554 . 5_555 90.00(2)
Ba1 O Ba2 2_554 . 7_555 90.00(2)
Ba2 O Ba2 . . 3_555 90.08(2)
Ba2 O Ba2 . . 5_555 180.0(5)
Ba2 O Ba2 . . 7_555 89.92(2)
Ba2 O Ba2 3_555 . 5_555 89.92(2)
Ba2 O Ba2 3_555 . 7_555 180.0(5)
Ba2 O Ba2 5_555 . 7_555 90.08(2)

loop_
_geom_bond_atom_site_label_1
_geom_bond_atom_site_label_2
_geom_bond_site_symmetry_1
_geom_bond_site_symmetry_2
_geom_bond_distance
Ba1 Ba2 . . 3.8506(14)
Ba1 Ba2 . 9_445 3.8507(15)
Ba1 Ba2 . 3_555 3.8507(15)
Ba1 Ba2 . 11_545 3.8506(14)
Ba1 Ba2 . 5_555 3.8507(15)
Ba1 Ba2 . 13_555 3.8506(14)
Ba1 Ba2 . 7_555 3.8506(14)
Ba1 Ba2 . 15_455 3.8507(15)
Ba1 Pb . 1_455 3.704(2)
Ba1 Pb . . 3.989(2)
Ba1 Pb . 10_545 3.849(2)
Ba1 Pb . 10_555 3.849(2)
Ba1 O . . 2.7238(15)
Ba1 O . 2_555 2.7238(15)
Ba2 Ba2 . 3_555 3.852(2)
Ba2 Ba2 . 3_655 3.852(2)
Ba2 Ba2 . 7_555 3.846(2)
Ba2 Ba2 . 7_565 3.846(2)
Ba2 Pb . . 3.7736(14)
Ba2 Pb . 9_454 3.9208(15)
Ba2 Pb . 2_654 3.9208(15)
Ba2 Pb . 10_555 3.7736(14)
Ba2 O . . 2.7218(10)
Ba2 O . 10_555 2.7218(10)
